data_4125678
loop_
_publ_author_name
'Chen, Zhijie'
'Weseli\'nski, \/Lukasz J'
'Adil, Karim'
'Belmabkhout, Youssef'
'Shkurenko, Aleksander'
'Jiang, Hao'
'Bhatt, Prashant M.'
'Guillerm, Vincent'
'Dauzon, Emilie'
'Xue, Dong-Xu'
'O'Keeffe, Michael'
'Eddaoudi, Mohamed'

_publ_section_title
;
 Applying the Power of Reticular Chemistry to Finding the Missing alb-MOF
 Platform Based on the (6,12)-Coordinated Edge-Transitive Net.
;
_journal_issue 8
_journal_name_full 'Journal of the American Chemical Society'
_journal_page_first 3265
_journal_page_last 3274
_journal_paper_doi 10.1021/jacs.7b00219
_journal_volume 139
_journal_year 2017
_chemical_formula_moiety '5(C2 H8 N+), (C144 H114 N12 O50 Y9 Zn3 5-)'
_chemical_formula_sum 'C154 H154 N17 O50 Y9 Zn3'
_chemical_formula_weight 4039.23
_space_group_crystal_system hexagonal
_space_group_IT_number 191
_space_group_name_Hall '-P 6 2'
_space_group_name_H-M_alt 'P 6/m m m'
_symmetry_space_group_name_Hall '-P 6 2'
_symmetry_space_group_name_H-M 'P 6/m m m'
_atom_sites_solution_hydrogens geom
_atom_sites_solution_primary direct
_atom_sites_solution_secondary difmap
_audit_creation_method SHELXL-2014/7
_cell_angle_alpha 90
_cell_angle_beta 90
_cell_angle_gamma 120
_cell_formula_units_Z 1
_cell_length_a 22.779(2)
_cell_length_b 22.779(2)
_cell_length_c 17.808(2)
_cell_measurement_reflns_used 9159
_cell_measurement_temperature 100.0(1)
_cell_measurement_theta_max 66.31
_cell_measurement_theta_min 2.24
_cell_volume 8002.3(13)
_computing_cell_refinement 'SAINT v8.34A (Bruker, 2013)'
_computing_data_collection 'Bruker APEX2 v2009.3-0 (Bruker AXS Inc., 2009)'
_computing_data_reduction 'SAINT v8.34A (Bruker, 2013)'
_computing_molecular_graphics 'DIAMOND (Crystal Impact GbR, 2009'
_computing_publication_material 'PublCIF. Westrip, S. P. (2010). J. Appl. Cryst. 43, 920-925.'
_computing_structure_refinement 'SHELXL-2014/7 (Sheldrick, 2014)'
_computing_structure_solution 'ShelXS (Sheldrick, 2008)'
_diffrn_ambient_temperature 100.0(1)
_diffrn_detector_area_resol_mean 8.3
_diffrn_measured_fraction_theta_full 0.992
_diffrn_measured_fraction_theta_max 0.992
_diffrn_measurement_device_type 'Bruker X8 PROSPECTOR APEX2 CCD'
_diffrn_measurement_method '\f and \w scans'
_diffrn_radiation_monochromator mirrors
_diffrn_radiation_type CuK\a
_diffrn_radiation_wavelength 1.54178
_diffrn_reflns_av_R_equivalents 0.0605
_diffrn_reflns_av_unetI/netI 0.0390
_diffrn_reflns_Laue_measured_fraction_full 0.992
_diffrn_reflns_Laue_measured_fraction_max 0.992
_diffrn_reflns_limit_h_max 25
_diffrn_reflns_limit_h_min -21
_diffrn_reflns_limit_k_max 23
_diffrn_reflns_limit_k_min -21
_diffrn_reflns_limit_l_max 21
_diffrn_reflns_limit_l_min -19
_diffrn_reflns_number 27437
_diffrn_reflns_point_group_measured_fraction_full 0.992
_diffrn_reflns_point_group_measured_fraction_max 0.992
_diffrn_reflns_theta_full 66.920
_diffrn_reflns_theta_max 66.920
_diffrn_reflns_theta_min 2.240
_diffrn_source 'Incoatec I\ms'
_exptl_absorpt_coefficient_mu 2.695
_exptl_absorpt_correction_T_max 0.0845
_exptl_absorpt_correction_T_min 0.0121
_exptl_absorpt_correction_type multi-scan
_exptl_absorpt_process_details
;
SADABS-2014/5 (Bruker,2014/5) was used for absorption correction.
wR2(int) was 0.1322 before and 0.0591 after correction.
The Ratio of minimum to maximum transmission is 0.1432.
The \l/2 correction factor is 0.00150.
;
_exptl_crystal_colour red
_exptl_crystal_density_diffrn 0.838
_exptl_crystal_description 'hexagonal prism'
_exptl_crystal_F_000 2038
_exptl_crystal_size_max 0.060
_exptl_crystal_size_mid 0.050
_exptl_crystal_size_min 0.020
_refine_diff_density_max 0.815
_refine_diff_density_min -1.399
_refine_diff_density_rms 0.109
_refine_ls_extinction_method none
_refine_ls_goodness_of_fit_ref 1.051
_refine_ls_hydrogen_treatment constr
_refine_ls_matrix_type full
_refine_ls_number_parameters 164
_refine_ls_number_reflns 2768
_refine_ls_number_restraints 117
_refine_ls_restrained_S_all 1.045
_refine_ls_R_factor_all 0.1386
_refine_ls_R_factor_gt 0.1283
_refine_ls_shift/su_max 0.000
_refine_ls_shift/su_mean 0.000
_refine_ls_structure_factor_coef Fsqd
_refine_ls_weighting_details 'w=1/[\s^2^(Fo^2^)+(0.0013P)^2^+69.3480P] where P=(Fo^2^+2Fc^2^)/3'
_refine_ls_weighting_scheme calc
_refine_ls_wR_factor_gt 0.2670
_refine_ls_wR_factor_ref 0.2693
_reflns_Friedel_coverage 0.000
_reflns_number_gt 2296
_reflns_number_total 2768
_reflns_threshold_expression 'I > 2\s(I)'
_cod_data_source_file ja7b00219_si_004.cif
_cod_data_source_block shelx
_cod_original_cell_volume 8002(2)
_cod_database_code 4125678
_shelx_shelxl_version_number 2014/7
_shelx_space_group_comment
;
The symmetry employed for this shelxl refinement is uniquely defined
by the following loop, which should always be used as a source of
symmetry information in preference to the above space-group names.
They are only intended as comments.
;
_shelx_estimated_absorpt_t_min 0.855
_shelx_estimated_absorpt_t_max 0.948
_platon_squeeze_void_probe_radius 1.20

loop_
_space_group_symop_operation_xyz
'x, y, z'
'x-y, x, z'
'-y, x-y, z'
'-x, -y, z'
'-x+y, -x, z'
'y, -x+y, z'
'x-y, -y, -z'
'-x, -x+y, -z'
'y, x, -z'
'-y, -x, -z'
'-x+y, y, -z'
'x, x-y, -z'
'-x, -y, -z'
'-x+y, -x, -z'
'y, -x+y, -z'
'x, y, -z'
'x-y, x, -z'
'-y, x-y, -z'
'-x+y, y, z'
'x, x-y, z'
'-y, -x, z'
'y, x, z'
'x-y, -y, z'
'-x, -x+y, z'

loop_
_atom_site_label
_atom_site_type_symbol
_atom_site_fract_x
_atom_site_fract_y
_atom_site_fract_z
_atom_site_U_iso_or_equiv
_atom_site_adp_type
_atom_site_occupancy
_atom_site_site_symmetry_order
_atom_site_calc_flag
_atom_site_refinement_flags_posn
_atom_site_refinement_flags_adp
_atom_site_refinement_flags_occupancy
_atom_site_disorder_assembly
_atom_site_disorder_group
Y1 Y 0.05544(6) -0.05544(6) 0.10840(16) 0.0809(8) Uani 0.5 2 d S T P . .
Y2 Y 0.20239(15) 0.10119(8) 0.0000 0.0770(9) Uani 0.5 4 d S T P . .
O1 O 0.1610(8) -0.0407(8) 0.1416(9) 0.127(5) Uani 0.5 1 d D U P A -1
O2 O 0.2433(8) 0.0552(8) 0.0872(8) 0.122(5) Uani 0.5 1 d D U P A -1
C1 C 0.2194(8) 0.0076(10) 0.1326(11) 0.125(5) Uani 0.5 1 d D U P A -1
C2 C 0.2652(7) 0.0110(10) 0.1943(6) 0.130(5) Uani 0.5 1 d DG U P A -1
C3 C 0.2455(7) -0.0458(9) 0.2393(7) 0.127(6) Uani 0.5 1 d G U P A -1
H3 H 0.2017 -0.0844 0.2334 0.153 Uiso 0.5 1 calc R U P A -1
C4 C 0.2898(9) -0.0459(9) 0.2928(6) 0.145(6) Uani 0.5 1 d G U P A -1
H4 H 0.2763 -0.0847 0.3235 0.174 Uiso 0.5 1 calc R U P A -1
C5 C 0.3538(8) 0.0107(11) 0.3014(5) 0.137(5) Uani 0.5 1 d DG U P A -1
C6 C 0.3735(6) 0.0674(10) 0.2565(7) 0.143(6) Uani 0.5 1 d G U P A -1
H6 H 0.4173 0.1061 0.2624 0.172 Uiso 0.5 1 calc R U P A -1
C7 C 0.3292(8) 0.0675(9) 0.2029(6) 0.136(6) Uani 0.5 1 d G U P A -1
H7 H 0.3427 0.1063 0.1722 0.164 Uiso 0.5 1 calc R U P A -1
C8 C 0.3257(12) 0.0187(19) 0.4609(4) 0.148(9) Uani 0.5 1 d D U P . .
H8 H 0.2941 0.0221 0.4289 0.177 Uiso 0.5 1 calc R U P A .
C9 C 0.3815(14) 0.013(2) 0.4387(8) 0.146(7) Uani 0.5 1 d D U P A -1
C10 C 0.4019(9) 0.0139(13) 0.3620(8) 0.150(6) Uani 0.5 1 d D U P A -1
O3 O 0.0646(5) -0.0646(5) 0.1141(9) 0.0809(8) Uani 0.5 2 d DS T P . .
O4 O 0.1161(4) 0.0000 0.0000 0.087(3) Uani 1 4 d S TU P A .
O5 O 0.0000 0.0000 0.0718(7) 0.055(4) Uani 1 12 d S T P A .
O6 O 0.0427(6) -0.0427(6) 0.2394(11) 0.167(12) Uani 0.5 2 d S T P A .
N1 N 0.4160(19) 0.009(3) 0.5000 0.136(8) Uani 0.5 2 d S TU P . .
Zn1 Zn 0.5133(3) 0.0266(7) 0.5000 0.163(7) Uani 0.5 4 d S TU P A .
N2 N 0.5131(10) 0.026(2) 0.3886(11) 0.168(7) Uani 0.5 2 d S TU P . .
C11 C 0.4605(13) 0.018(2) 0.3359(8) 0.150(7) Uani 0.5 1 d . U P A -1
C12 C 0.4811(11) 0.0228(18) 0.2595(8) 0.154(8) Uani 0.5 1 d . U P . .
H12 H 0.4577 0.0257 0.2168 0.185 Uiso 0.5 1 calc R U P A .
O1W O 0.3318(15) 0.1659(8) 0.0000 0.198(19) Uani 0.5 4 d S T P A .
O2W O 0.5724(15) 0.145(3) 0.5000 0.21(2) Uani 0.5 4 d S T P . .

loop_
_atom_site_aniso_label
_atom_site_aniso_U_11
_atom_site_aniso_U_22
_atom_site_aniso_U_33
_atom_site_aniso_U_23
_atom_site_aniso_U_13
_atom_site_aniso_U_12
Y1 0.0802(10) 0.0802(10) 0.0900(14) 0.0169(6) -0.0169(6) 0.0461(11)
Y2 0.0628(17) 0.0946(17) 0.0631(16) 0.000 0.000 0.0314(9)
O1 0.128(10) 0.172(12) 0.115(9) 0.019(9) -0.032(9) 0.100(9)
O2 0.123(10) 0.160(11) 0.104(9) -0.006(9) -0.037(8) 0.087(9)
C1 0.118(10) 0.188(12) 0.109(8) 0.002(10) -0.022(8) 0.108(9)
C2 0.116(9) 0.228(13) 0.090(7) 0.005(10) -0.026(7) 0.118(10)
C3 0.120(10) 0.245(14) 0.076(9) -0.001(10) -0.011(8) 0.136(10)
C4 0.131(11) 0.268(15) 0.075(8) -0.001(10) 0.009(9) 0.129(11)
C5 0.124(9) 0.281(14) 0.068(6) -0.001(10) -0.008(7) 0.148(10)
C6 0.139(11) 0.260(15) 0.061(8) 0.010(10) -0.013(9) 0.123(11)
C7 0.122(11) 0.243(14) 0.090(9) 0.006(10) -0.020(9) 0.125(11)
C8 0.124(13) 0.30(2) 0.085(8) -0.013(13) -0.018(9) 0.152(15)
C9 0.125(11) 0.30(2) 0.069(6) -0.008(10) -0.008(7) 0.149(13)
C10 0.126(9) 0.309(16) 0.074(7) -0.007(10) -0.016(7) 0.153(11)
O3 0.0802(10) 0.0802(10) 0.0900(14) 0.0169(6) -0.0169(6) 0.0461(11)
O4 0.048(3) 0.105(8) 0.126(9) 0.000 0.000 0.053(4)
O5 0.074(6) 0.074(6) 0.017(6) 0.000 0.000 0.037(3)
O6 0.24(2) 0.24(2) 0.083(12) -0.005(7) 0.005(7) 0.16(2)
N1 0.121(15) 0.29(2) 0.068(8) 0.000 0.000 0.153(17)
Zn1 0.134(5) 0.37(2) 0.065(2) 0.000 0.000 0.185(10)
N2 0.139(8) 0.35(2) 0.085(8) -0.009(10) -0.004(5) 0.176(10)
C11 0.130(9) 0.328(19) 0.067(6) -0.015(10) -0.016(7) 0.170(11)
C12 0.140(12) 0.33(2) 0.060(7) -0.026(13) -0.012(9) 0.168(14)
O1W 0.060(18) 0.29(4) 0.17(3) 0.000 0.000 0.030(9)
O2W 0.15(2) 0.34(7) 0.21(4) 0.000 0.000 0.17(3)

loop_
_atom_type_symbol
_atom_type_description
_atom_type_scat_dispersion_real
_atom_type_scat_dispersion_imag
_atom_type_scat_source
C C 0.0181 0.0091 'International Tables Vol C Tables 4.2.6.8 and 6.1.1.4'
H H 0.0000 0.0000 'International Tables Vol C Tables 4.2.6.8 and 6.1.1.4'
N N 0.0311 0.0180 'International Tables Vol C Tables 4.2.6.8 and 6.1.1.4'
O O 0.0492 0.0322 'International Tables Vol C Tables 4.2.6.8 and 6.1.1.4'
Y Y -0.2670 2.0244 'International Tables Vol C Tables 4.2.6.8 and 6.1.1.4'
Zn Zn -1.5491 0.6778 'International Tables Vol C Tables 4.2.6.8 and 6.1.1.4'

loop_
_geom_angle_atom_site_label_1
_geom_angle_atom_site_label_2
_geom_angle_atom_site_label_3
_geom_angle
_geom_angle_site_symmetry_1
_geom_angle_site_symmetry_3
Y1 Y1 O5 0(10) 21 .
Y1 Y1 O1 0(10) 21 .
O5 Y1 O1 144.0(4) . .
Y1 Y1 O3 0(10) 21 2
O5 Y1 O3 69.3(5) . 2
O1 Y1 O3 74.9(6) . 2
Y1 Y1 O3 0(10) 21 6
O5 Y1 O3 69.3(5) . 6
O1 Y1 O3 145.6(6) . 6
O3 Y1 O3 134.9(7) 2 6
Y1 Y1 O4 0(10) 21 .
O5 Y1 O4 78.8(3) . .
O1 Y1 O4 81.0(4) . .
O3 Y1 O4 62.0(3) 2 .
O3 Y1 O4 125.0(5) 6 .
Y1 Y1 O4 0(10) 21 15
O5 Y1 O4 78.8(3) . 15
O1 Y1 O4 120.5(5) . 15
O3 Y1 O4 125.0(5) 2 15
O3 Y1 O4 62.0(3) 6 15
O4 Y1 O4 68.74(18) . 15
Y1 Y1 O6 0(10) 21 .
O5 Y1 O6 94.5(6) . .
O1 Y1 O6 85.0(6) . .
O3 Y1 O6 83.0(4) 2 .
O3 Y1 O6 83.0(4) 6 .
O4 Y1 O6 144.59(14) . .
O4 Y1 O6 144.59(14) 15 .
Y1 Y1 Y2 0.00(7) 21 15
O5 Y1 Y2 116.5(3) . 15
O1 Y1 Y2 70.2(4) . 15
O3 Y1 Y2 106.9(3) 2 15
O3 Y1 Y2 106.9(3) 6 15
O4 Y1 Y2 50.81(13) . 15
O4 Y1 Y2 50.81(13) 15 15
O6 Y1 Y2 149.1(6) . 15
Y1 Y1 Y2 0.00(7) 21 6
O5 Y1 Y2 116.5(3) . 6
O1 Y1 Y2 70.2(4) . 6
O3 Y1 Y2 106.9(3) 2 6
O3 Y1 Y2 106.9(3) 6 6
O4 Y1 Y2 50.81(13) . 6
O4 Y1 Y2 50.81(13) 15 6
O6 Y1 Y2 149.1(6) . 6
Y2 Y1 Y2 0.00(12) 15 6
Y1 Y1 Y1 0(10) 21 16
O5 Y1 Y1 73.4(3) . 16
O1 Y1 Y1 104.7(4) . 16
O3 Y1 Y1 92.4(4) 2 16
O3 Y1 Y1 92.4(4) 6 16
O4 Y1 Y1 34.49(11) . 16
O4 Y1 Y1 34.49(11) 15 16
O6 Y1 Y1 167.9(6) . 16
Y2 Y1 Y1 43.08(7) 15 16
Y2 Y1 Y1 43.08(7) 6 16
Y1 Y1 Y2 0(10) 21 14
O5 Y1 Y2 79.32(14) . 14
O1 Y1 Y2 132.3(4) . 14
O3 Y1 Y2 143.9(5) 2 14
O3 Y1 Y2 36.6(3) 6 14
O4 Y1 Y2 95.34(12) . 14
O4 Y1 Y2 26.93(5) 15 14
O6 Y1 Y2 117.77(10) . 14
Y2 Y1 Y2 71.18(4) 15 14
Y2 Y1 Y2 71.18(4) 6 14
Y1 Y1 Y2 60.86(4) 16 14
O4 Y2 O4 75.7(4) 2 .
O4 Y2 O2 132.6(4) 2 .
O4 Y2 O2 82.8(4) . .
O4 Y2 O3 62.8(4) 2 17
O4 Y2 O3 62.8(4) . 17
O2 Y2 O3 138.5(4) . 17
O4 Y2 O3 62.8(4) 2 2
O4 Y2 O3 62.8(4) . 2
O2 Y2 O3 69.8(5) . 2
O3 Y2 O3 109.3(11) 17 2
O4 Y2 O1W 142.2(2) 2 .
O4 Y2 O1W 142.2(2) . .
O2 Y2 O1W 69.6(4) . .
O3 Y2 O1W 125.4(5) 17 .
O3 Y2 O1W 125.4(5) 2 .
O4 Y2 Y1 57.35(13) 2 17
O4 Y2 Y1 57.35(13) . 17
O2 Y2 Y1 136.8(4) . 17
O3 Y2 Y1 7.7(6) 17 17
O3 Y2 Y1 101.6(5) 2 17
O1W Y2 Y1 133.08(7) . 17
O4 Y2 Y1 57.35(13) 2 2
O4 Y2 Y1 57.35(13) . 2
O2 Y2 Y1 75.4(4) . 2
O3 Y2 Y1 101.6(5) 17 2
O3 Y2 Y1 7.7(6) 2 2
O1W Y2 Y1 133.08(7) . 2
Y1 Y2 Y1 93.84(14) 17 2
C1 O1 Y1 131.9(11) . .
C1 O2 Y2 137.2(12) . .
O2 C1 O1 131.7(15) . .
O2 C1 C2 116.5(15) . .
O1 C1 C2 111.4(15) . .
C3 C2 C7 120.0 . .
C3 C2 C1 118.9(13) . .
C7 C2 C1 120.8(13) . .
C4 C3 C2 120.0 . .
C4 C3 H3 120.0 . .
C2 C3 H3 120.0 . .
C3 C4 C5 120.0 . .
C3 C4 H4 120.0 . .
C5 C4 H4 120.0 . .
C4 C5 C6 120.0 . .
C4 C5 C10 121.5(13) . .
C6 C5 C10 118.4(13) . .
C7 C6 C5 120.0 . .
C7 C6 H6 120.0 . .
C5 C6 H6 120.0 . .
C6 C7 C2 120.0 . .
C6 C7 H7 120.0 . .
C2 C7 H7 120.0 . .
C8 C8 C9 106.4(7) 16_556 .
C8 C8 H8 126.8 16_556 .
C9 C8 H8 126.8 . .
N1 C9 C8 110.9(12) . .
N1 C9 C10 124.6(13) . .
C8 C9 C10 124.4(13) . .
C11 C10 C9 127.9(12) . .
C11 C10 C5 114.8(12) . .
C9 C10 C5 117.2(13) . .
Y2 O4 Y2 135.7(4) . 15
Y2 O4 Y2 135.7(4) . 6
Y2 O4 Y2 0.00(10) 15 6
Y2 O4 Y1 123.59(5) . 16
Y2 O4 Y1 71.84(6) 15 16
Y2 O4 Y1 71.84(6) 6 16
Y2 O4 Y1 123.59(5) . 10
Y2 O4 Y1 71.84(6) 15 10
Y2 O4 Y1 71.84(6) 6 10
Y1 O4 Y1 0.00(8) 16 10
Y2 O4 Y1 71.84(6) . 2
Y2 O4 Y1 123.59(5) 15 2
Y2 O4 Y1 123.59(5) 6 2
Y1 O4 Y1 142.7(4) 16 2
Y1 O4 Y1 142.7(4) 10 2
Y2 O4 Y1 123.59(5) . 21
Y2 O4 Y1 71.84(6) 15 21
Y2 O4 Y1 71.84(6) 6 21
Y1 O4 Y1 111.0(2) 16 21
Y1 O4 Y1 111.0(2) 10 21
Y1 O4 Y1 55.68(12) 2 21
Y2 O4 Y1 123.59(5) . .
Y2 O4 Y1 71.84(6) 15 .
Y2 O4 Y1 71.84(6) 6 .
Y1 O4 Y1 111.0(2) 16 .
Y1 O4 Y1 111.0(2) 10 .
Y1 O4 Y1 55.68(12) 2 .
Y1 O4 Y1 0.00(8) 21 .
Y2 O4 Y1 71.84(6) . 17
Y2 O4 Y1 123.59(5) 15 17
Y2 O4 Y1 123.59(5) 6 17
Y1 O4 Y1 55.68(12) 16 17
Y1 O4 Y1 55.68(12) 10 17
Y1 O4 Y1 111.0(2) 2 17
Y1 O4 Y1 142.7(4) 21 17
Y1 O4 Y1 142.7(4) . 17
Y1 O5 Y1 0.00(13) 3 20
Y1 O5 Y1 57.26(10) 3 2
Y1 O5 Y1 57.26(10) 20 2
Y1 O5 Y1 146.8(6) 3 6
Y1 O5 Y1 146.8(6) 20 6
Y1 O5 Y1 112.2(3) 2 6
Y1 O5 Y1 146.8(6) 3 24
Y1 O5 Y1 146.8(6) 20 24
Y1 O5 Y1 112.2(3) 2 24
Y1 O5 Y1 0.00(14) 6 24
Y1 O5 Y1 112.2(3) 3 5
Y1 O5 Y1 112.2(3) 20 5
Y1 O5 Y1 146.8(6) 2 5
Y1 O5 Y1 57.26(10) 6 5
Y1 O5 Y1 57.26(10) 24 5
Y1 O5 Y1 112.2(3) 3 19
Y1 O5 Y1 112.2(3) 20 19
Y1 O5 Y1 146.8(6) 2 19
Y1 O5 Y1 57.26(10) 6 19
Y1 O5 Y1 57.26(10) 24 19
Y1 O5 Y1 0.00(17) 5 19
Y1 O5 Y1 112.2(3) 3 21
Y1 O5 Y1 112.2(3) 20 21
Y1 O5 Y1 57.26(10) 2 21
Y1 O5 Y1 57.26(10) 6 21
Y1 O5 Y1 57.26(10) 24 21
Y1 O5 Y1 112.2(3) 5 21
Y1 O5 Y1 112.2(3) 19 21
Y1 O5 Y1 112.2(3) 3 .
Y1 O5 Y1 112.2(3) 20 .
Y1 O5 Y1 57.26(10) 2 .
Y1 O5 Y1 57.26(10) 6 .
Y1 O5 Y1 57.26(10) 24 .
Y1 O5 Y1 112.2(3) 5 .
Y1 O5 Y1 112.2(3) 19 .
Y1 O5 Y1 0.00(14) 21 .
Y1 O5 Y1 57.26(10) 3 4
Y1 O5 Y1 57.26(10) 20 4
Y1 O5 Y1 112.2(3) 2 4
Y1 O5 Y1 112.2(3) 6 4
Y1 O5 Y1 112.2(3) 24 4
Y1 O5 Y1 57.26(10) 5 4
Y1 O5 Y1 57.26(10) 19 4
Y1 O5 Y1 146.8(6) 21 4
Y1 O5 Y1 146.8(6) . 4
Y1 O6 Y1 0.00(13) 21 .
C9 N1 C9 105.4(16) . 16_556
C9 N1 Zn1 125.8(10) . .
C9 N1 Zn1 125.8(10) 16_556 .
C9 N1 Zn1 126.0(11) . 7_556
C9 N1 Zn1 126.0(11) 16_556 7_556
Zn1 N1 Zn1 29.0(7) . 7_556
C9 N1 Zn1 126.0(11) . 4_655
C9 N1 Zn1 126.0(11) 16_556 4_655
Zn1 N1 Zn1 29.0(7) . 4_655
Zn1 N1 Zn1 0.0(5) 7_556 4_655
C9 N1 Zn1 126.0(11) . 23
C9 N1 Zn1 126.0(11) 16_556 23
Zn1 N1 Zn1 29.0(7) . 23
Zn1 N1 Zn1 0.0(5) 7_556 23
Zn1 N1 Zn1 0.0(5) 4_655 23
C9 N1 Zn1 126.0(11) . 13_656
C9 N1 Zn1 126.0(11) 16_556 13_656
Zn1 N1 Zn1 29.0(7) . 13_656
Zn1 N1 Zn1 0.0(5) 7_556 13_656
Zn1 N1 Zn1 0.0(5) 4_655 13_656
Zn1 N1 Zn1 0.0(5) 23 13_656
N2 Zn1 N2 180(3) . 16_556
N2 Zn1 N1 90.0(2) . 19_655
N2 Zn1 N1 90.0(2) 16_556 19_655
N2 Zn1 N1 90.0(2) . .
N2 Zn1 N1 90.0(2) 16_556 .
N1 Zn1 N1 160(4) 19_655 .
N2 Zn1 O2W 90.3(12) . .
N2 Zn1 O2W 90.2(12) 16_556 .
N1 Zn1 O2W 99.8(19) 19_655 .
N1 Zn1 O2W 99.8(19) . .
C11 N2 Zn1 130.2(9) . .
C11 N2 Zn1 121.1(19) . 7_556
Zn1 N2 Zn1 28.0(8) . 7_556
C11 N2 Zn1 121.1(19) . 4_655
Zn1 N2 Zn1 28.0(8) . 4_655
Zn1 N2 Zn1 0.0(7) 7_556 4_655
C11 N2 Zn1 121.1(19) . 23
Zn1 N2 Zn1 28.0(8) . 23
Zn1 N2 Zn1 0.0(7) 7_556 23
Zn1 N2 Zn1 0.0(7) 4_655 23
C11 N2 Zn1 121.1(19) . 13_656
Zn1 N2 Zn1 28.0(8) . 13_656
Zn1 N2 Zn1 0.0(7) 7_556 13_656
Zn1 N2 Zn1 0.0(7) 4_655 13_656
Zn1 N2 Zn1 0.0(7) 23 13_656
C10 C11 C12 126.6(13) . .
C10 C11 N2 120.0(12) . .
C12 C11 N2 112.9(15) . .
C12 C12 C11 106.7(9) 19_655 .
C12 C12 H12 126.6 19_655 .
C11 C12 H12 126.6 . .
Y1 O3 Y1 53.3(4) 21 6
Y1 O3 Y1 53.3(4) 21 24
Y1 O3 Y1 0.00(14) 6 24
Y1 O3 Y1 53.3(4) 21 2
Y1 O3 Y1 104.7(8) 6 2
Y1 O3 Y1 104.7(8) 24 2
Y1 O3 Y2 110(3) 21 6
Y1 O3 Y2 108.5(5) 6 6
Y1 O3 Y2 108.5(5) 24 6
Y1 O3 Y2 108.5(5) 2 6
Y1 O3 Y2 110(3) 21 15
Y1 O3 Y2 108.5(5) 6 15
Y1 O3 Y2 108.5(5) 24 15
Y1 O3 Y2 108.5(5) 2 15
Y2 O3 Y2 0.00(14) 6 15

loop_
_geom_bond_atom_site_label_1
_geom_bond_atom_site_label_2
_geom_bond_distance
_geom_bond_site_symmetry_2
Y1 Y1 0.000(6) 21
Y1 O5 2.283(4) .
Y1 O1 2.331(14) .
Y1 O3 2.392(13) 2
Y1 O3 2.392(12) 6
Y1 O4 2.342(4) .
Y1 O4 2.342(4) 15
Y1 O6 2.386(19) .
Y1 Y2 2.643(4) 15
Y1 Y2 2.643(4) 6
Y1 Y1 3.861(6) 16
Y1 Y2 3.965(3) 14
Y2 O4 2.156(4) 2
Y2 O4 2.156(4) .
Y2 O2 2.314(14) .
Y2 O3 2.492(10) 17
Y2 O3 2.492(10) 2
Y2 O1W 2.55(3) .
Y2 Y1 2.643(4) 17
Y2 Y1 2.643(4) 2
O1 C1 1.242(9) .
O2 C1 1.241(9) .
C1 C2 1.489(13) .
C2 C3 1.3900 .
C2 C7 1.3900 .
C3 C4 1.3900 .
C3 H3 0.9500 .
C4 C5 1.3900 .
C4 H4 0.9500 .
C5 C6 1.3900 .
C5 C10 1.511(12) .
C6 C7 1.3900 .
C6 H6 0.9500 .
C7 H7 0.9500 .
C8 C8 1.392(16) 16_556
C8 C9 1.402(15) .
C8 H8 0.9500 .
C9 N1 1.372(16) .
C9 C10 1.439(19) .
C10 C11 1.376(19) .
O4 Y2 2.156(4) 15
O4 Y2 2.156(4) 6
O4 Y1 2.342(4) 16
O4 Y1 2.342(4) 10
O4 Y1 2.342(4) 2
O4 Y1 2.342(4) 21
O4 Y1 2.342(4) 17
O5 Y1 2.283(4) 3
O5 Y1 2.283(4) 20
O5 Y1 2.283(4) 2
O5 Y1 2.283(4) 6
O5 Y1 2.283(4) 24
O5 Y1 2.283(4) 5
O5 Y1 2.283(4) 19
O5 Y1 2.283(4) 21
O5 Y1 2.283(4) 4
O6 Y1 2.386(19) 21
N1 C9 1.372(16) 16_556
N1 Zn1 2.05(2) .
N1 Zn1 2.13(3) 7_556
N1 Zn1 2.13(3) 4_655
N1 Zn1 2.13(3) 23
N1 Zn1 2.13(3) 13_656
Zn1 N2 1.98(2) .
Zn1 N2 1.98(2) 16_556
Zn1 N1 2.05(2) 19_655
Zn1 O2W 2.33(6) .
N2 C11 1.456(19) .
N2 Zn1 2.24(3) 7_556
N2 Zn1 2.24(3) 4_655
N2 Zn1 2.24(3) 23
N2 Zn1 2.24(3) 13_656
C11 C12 1.426(19) .
C12 C12 1.38(3) 19_655
C12 H12 0.9500 .
O3 Y1 0.38(2) 21
O3 Y1 2.392(12) 6
O3 Y1 2.392(12) 24
O3 Y1 2.392(12) 2
O3 Y2 2.492(10) 6
O3 Y2 2.492(10) 15

loop_
_geom_torsion_atom_site_label_1
_geom_torsion_atom_site_label_2
_geom_torsion_atom_site_label_3
_geom_torsion_atom_site_label_4
_geom_torsion
_geom_torsion_site_symmetry_1
_geom_torsion_site_symmetry_4
Y2 O2 C1 O1 11(5) . .
Y2 O2 C1 C2 -160.8(11) . .
Y1 O1 C1 O2 -23(5) . .
Y1 O1 C1 C2 149.2(12) . .
O2 C1 C2 C3 -169.4(18) . .
O1 C1 C2 C3 17(3) . .
O2 C1 C2 C7 5(3) . .
O1 C1 C2 C7 -168.3(16) . .
C7 C2 C3 C4 0.0 . .
C1 C2 C3 C4 174.4(14) . .
C2 C3 C4 C5 0.0 . .
C3 C4 C5 C6 0.0 . .
C3 C4 C5 C10 176.5(12) . .
C4 C5 C6 C7 0.0 . .
C10 C5 C6 C7 -176.6(11) . .
C5 C6 C7 C2 0.0 . .
C3 C2 C7 C6 0.0 . .
C1 C2 C7 C6 -174.2(15) . .
C8 C8 C9 N1 0.0(2) 16_556 .
C8 C8 C9 C10 -177(2) 16_556 .
N1 C9 C10 C11 -6.2(15) . .
C8 C9 C10 C11 170(3) . .
N1 C9 C10 C5 173.7(15) . .
C8 C9 C10 C5 -10(3) . .
C4 C5 C10 C11 115.8(16) . .
C6 C5 C10 C11 -67.7(15) . .
C4 C5 C10 C9 -64.2(16) . .
C6 C5 C10 C9 112.4(15) . .
C8 C9 N1 C9 0.0(4) . 16_556
C10 C9 N1 C9 177(2) . 16_556
C8 C9 N1 Zn1 -162(5) . .
C10 C9 N1 Zn1 15(3) . .
C8 C9 N1 Zn1 162(4) . 7_556
C10 C9 N1 Zn1 -21(3) . 7_556
C8 C9 N1 Zn1 162(4) . 4_655
C10 C9 N1 Zn1 -21(3) . 4_655
C8 C9 N1 Zn1 162(4) . 23
C10 C9 N1 Zn1 -21(3) . 23
C8 C9 N1 Zn1 162(4) . 13_656
C10 C9 N1 Zn1 -21(3) . 13_656
C9 C10 C11 C12 -176(4) . .
C5 C10 C11 C12 4(4) . .
C9 C10 C11 N2 -5(4) . .
C5 C10 C11 N2 175(4) . .
Zn1 N2 C11 C10 6(6) . .
Zn1 N2 C11 C10 39(4) 7_556 .
Zn1 N2 C11 C10 39(4) 4_655 .
Zn1 N2 C11 C10 39(4) 23 .
Zn1 N2 C11 C10 39(4) 13_656 .
Zn1 N2 C11 C12 178(3) . .
Zn1 N2 C11 C12 -149(3) 7_556 .
Zn1 N2 C11 C12 -149(3) 4_655 .
Zn1 N2 C11 C12 -149(3) 23 .
Zn1 N2 C11 C12 -149(3) 13_656 .
C10 C11 C12 C12 -178(2) . 19_655
N2 C11 C12 C12 10(4) . 19_655

loop_
_platon_squeeze_void_nr
_platon_squeeze_void_average_x
_platon_squeeze_void_average_y
_platon_squeeze_void_average_z
_platon_squeeze_void_volume
_platon_squeeze_void_count_electrons
_platon_squeeze_void_content
1 -0.004 0.451 -0.024 4500 622 ' '
